data_4305077
loop_
_publ_author_name
'Donald J. Darensbourg'
'Eric B. Frantz'

_publ_section_title
;
Studies of the Carbon Dioxide and Epoxide Coupling Reaction in the Presence
of Fluorinated Manganese(III) Acacen Complexes: Kinetics of Epoxide
Ring-Opening
;
_journal_name_full 'Inorganic Chemistry'
_journal_page_first 4977
_journal_page_last 4987
_journal_paper_doi 10.1021/ic800286p
_journal_volume 47
_journal_year 2008
_chemical_formula_sum 'C27 H26 Cl2 F12 Mn2 N6 O4 S2'
_chemical_formula_weight 971.44
_chemical_name_systematic
; 
 ? 
;
_space_group_IT_number 9
_symmetry_cell_setting monoclinic
_symmetry_space_group_name_Hall 'C -2yc'
_symmetry_space_group_name_H-M 'C 1 c 1'
_atom_sites_solution_hydrogens geom
_atom_sites_solution_primary direct
_atom_sites_solution_secondary difmap
_audit_creation_method SHELXL-97
_cell_angle_alpha 90.00
_cell_angle_beta 101.996(6)
_cell_angle_gamma 90.00
_cell_formula_units_Z 4
_cell_length_a 21.596(8)
_cell_length_b 11.332(4)
_cell_length_c 15.887(6)
_cell_measurement_reflns_used 9937
_cell_measurement_temperature 110(2)
_cell_measurement_theta_max 27.06
_cell_measurement_theta_min 2.31
_cell_volume 3803(2)
_computing_cell_refinement 'Bruker SMART'
_computing_data_collection 'Bruker SMART'
_computing_data_reduction 'Bruker SAINT'
_computing_molecular_graphics 'X-Seed (Barbour, 1999)'
_computing_publication_material 'Bruker SHELXTL'
_computing_structure_refinement 'SHELXL-97 (Sheldrick, 1997)'
_computing_structure_solution 'SHELXS-97 (Sheldrick, 1990)'
_diffrn_ambient_temperature 110(2)
_diffrn_measured_fraction_theta_full 0.984
_diffrn_measured_fraction_theta_max 0.984
_diffrn_measurement_device_type 'Bruker Smart CCD'
_diffrn_measurement_method '\w scans'
_diffrn_radiation_monochromator graphite
_diffrn_radiation_source 'fine-focus sealed tube'
_diffrn_radiation_type MoK\a
_diffrn_radiation_wavelength 0.71073
_diffrn_reflns_av_R_equivalents 0.0528
_diffrn_reflns_av_sigmaI/netI 0.0640
_diffrn_reflns_limit_h_max 27
_diffrn_reflns_limit_h_min -27
_diffrn_reflns_limit_k_max 14
_diffrn_reflns_limit_k_min -14
_diffrn_reflns_limit_l_max 20
_diffrn_reflns_limit_l_min -20
_diffrn_reflns_number 20584
_diffrn_reflns_theta_full 27.56
_diffrn_reflns_theta_max 27.56
_diffrn_reflns_theta_min 1.93
_diffrn_standards_decay_% <1
_diffrn_standards_interval_count 0
_diffrn_standards_interval_time 0
_diffrn_standards_number 0
_exptl_absorpt_coefficient_mu 1.015
_exptl_absorpt_correction_T_max 0.8626
_exptl_absorpt_correction_T_min 0.7505
_exptl_absorpt_correction_type multi-scan
_exptl_absorpt_process_details sadabs
_exptl_crystal_colour brown
_exptl_crystal_density_diffrn 1.697
_exptl_crystal_density_method 'not measured'
_exptl_crystal_description block
_exptl_crystal_F_000 1944
_exptl_crystal_size_max 0.30
_exptl_crystal_size_mid 0.20
_exptl_crystal_size_min 0.15
_refine_diff_density_max 1.832
_refine_diff_density_min -0.505
_refine_diff_density_rms 0.101
_refine_ls_abs_structure_details 'Flack H D (1983), Acta Cryst. A39, 876-881'
_refine_ls_abs_structure_Flack -0.025(17)
_refine_ls_extinction_method none
_refine_ls_goodness_of_fit_ref 1.005
_refine_ls_hydrogen_treatment constr
_refine_ls_matrix_type full
_refine_ls_number_parameters 500
_refine_ls_number_reflns 8477
_refine_ls_number_restraints 2
_refine_ls_restrained_S_all 1.005
_refine_ls_R_factor_all 0.0635
_refine_ls_R_factor_gt 0.0578
_refine_ls_shift/su_max 0.009
_refine_ls_shift/su_mean 0.001
_refine_ls_structure_factor_coef Fsqd
_refine_ls_weighting_details 'calc w=1/[\s^2^(Fo^2^)+(0.1170P)^2^+0.0000P] where P=(Fo^2^+2Fc^2^)/3'
_refine_ls_weighting_scheme calc
_refine_ls_wR_factor_gt 0.1507
_refine_ls_wR_factor_ref 0.1592
_reflns_number_gt 7549
_reflns_number_total 8477
_reflns_threshold_expression >2sigma(I)
_cod_data_source_file ic800286p-file003_4.cif
_cod_data_source_block second
_cod_depositor_comments
;
The following automatic conversions were performed:
'_symmetry_cell_setting' value 'Monoclinic' changed to 'monoclinic'
according to '/home/saulius/struct/CIF-dictionaries/cif_core.dic'
dictionary named 'cif_core.dic' version 2.4.1 from 2010-06-29.

Automatic conversion script
Id: cif_fix_enum 1527 2010-12-29 10:47:43Z saulius 
;
_cod_database_code 4305077

loop_
_symmetry_equiv_pos_as_xyz
'x, y, z'
'x, -y, z+1/2'
'x+1/2, y+1/2, z'
'x+1/2, -y+1/2, z+1/2'

loop_
_atom_site_label
_atom_site_type_symbol
_atom_site_fract_x
_atom_site_fract_y
_atom_site_fract_z
_atom_site_U_iso_or_equiv
_atom_site_adp_type
_atom_site_occupancy
_atom_site_symmetry_multiplicity
_atom_site_calc_flag
_atom_site_refinement_flags
_atom_site_disorder_assembly
_atom_site_disorder_group
Mn1 Mn 0.29586(3) 0.57514(5) 0.20547(3) 0.03348(15) Uani 1 1 d . . .
Mn2 Mn 0.53208(3) 0.24457(5) 0.22661(4) 0.03676(16) Uani 1 1 d . . .
S1 S 0.59884(6) 0.04737(10) 0.32121(8) 0.0454(3) Uani 1 1 d . . .
S2 S 0.40866(5) 0.60622(9) 0.14302(7) 0.0402(2) Uani 1 1 d . . .
Cl1 Cl 0.05286(15) 0.1542(2) 0.36526(14) 0.1051(7) Uani 1 1 d . . .
Cl2 Cl 0.11325(19) 0.1964(4) 0.2242(2) 0.1441(12) Uani 1 1 d . . .
F1 F 0.31806(17) 0.8453(3) 0.0126(2) 0.0628(8) Uani 1 1 d . . .
F2 F 0.25229(18) 0.7790(3) -0.0953(2) 0.0636(8) Uani 1 1 d . . .
F3 F 0.21866(19) 0.8692(3) 0.0045(3) 0.0784(12) Uani 1 1 d . . .
F4 F 0.37265(18) 0.0417(3) 0.2955(2) 0.0688(9) Uani 1 1 d . . .
F5 F 0.32531(15) 0.0677(3) 0.1653(3) 0.0713(10) Uani 1 1 d . . .
F6 F 0.36948(19) -0.0984(3) 0.2037(3) 0.0709(10) Uani 1 1 d . . .
F7 F 0.64891(18) 0.4122(3) 0.5248(2) 0.0674(9) Uani 1 1 d . . .
F8 F 0.54837(18) 0.4371(3) 0.4896(2) 0.0704(9) Uani 1 1 d . . .
F9 F 0.5856(2) 0.2627(3) 0.5126(2) 0.0806(12) Uani 1 1 d . . .
F10 F 0.4059(4) 0.7497(3) 0.5028(3) 0.146(3) Uani 1 1 d . . .
F11 F 0.4290(2) 0.8310(4) 0.3911(4) 0.1036(18) Uani 1 1 d . . .
F12 F 0.3363(2) 0.8490(3) 0.4157(2) 0.0686(9) Uani 1 1 d . . .
O1 O 0.32824(15) 0.6877(3) 0.29271(19) 0.0410(6) Uani 1 1 d . . .
O2 O 0.26703(14) 0.6945(3) 0.12092(18) 0.0375(6) Uani 1 1 d . . .
O3 O 0.45823(14) 0.1583(3) 0.2370(2) 0.0430(7) Uani 1 1 d . . .
O4 O 0.54247(14) 0.3116(3) 0.3394(2) 0.0451(7) Uani 1 1 d . . .
N1 N 0.33421(16) 0.4401(3) 0.2792(2) 0.0344(7) Uani 1 1 d . . .
N2 N 0.26822(16) 0.4481(3) 0.1189(2) 0.0351(7) Uani 1 1 d . . .
N3 N 0.20542(19) 0.5594(4) 0.2480(3) 0.0444(8) Uani 1 1 d . . .
N4 N 0.54003(18) 0.1548(3) 0.1221(2) 0.0419(8) Uani 1 1 d . . .
N5 N 0.61013(18) 0.3203(3) 0.2090(3) 0.0405(7) Uani 1 1 d . . .
N6 N 0.47509(19) 0.3923(4) 0.1684(3) 0.0482(9) Uani 1 1 d . . .
C1 C 0.3722(2) 0.4459(4) 0.3543(3) 0.0359(8) Uani 1 1 d . . .
C2 C 0.3870(3) 0.5558(4) 0.3990(3) 0.0471(10) Uani 1 1 d . . .
H2 H 0.4144 0.5542 0.4541 0.057 Uiso 1 1 calc R . .
C3 C 0.3638(2) 0.6633(4) 0.3667(3) 0.0449(10) Uani 1 1 d . . .
C4 C 0.2549(2) 0.4601(4) 0.0357(3) 0.0405(9) Uani 1 1 d . . .
C5 C 0.2561(2) 0.5732(4) -0.0057(3) 0.0437(9) Uani 1 1 d . . .
H5 H 0.2533 0.5753 -0.0662 0.052 Uiso 1 1 calc R . .
C6 C 0.26122(19) 0.6774(4) 0.0384(3) 0.0377(8) Uani 1 1 d . . .
C7 C 0.3222(2) 0.3253(4) 0.2341(3) 0.0426(9) Uani 1 1 d . . .
H7A H 0.3161 0.2630 0.2753 0.051 Uiso 1 1 calc R . .
H7B H 0.3589 0.3033 0.2090 0.051 Uiso 1 1 calc R . .
C8 C 0.2637(2) 0.3361(4) 0.1640(3) 0.0396(8) Uani 1 1 d . . .
H8A H 0.2611 0.2691 0.1235 0.047 Uiso 1 1 calc R . .
H8B H 0.2254 0.3357 0.1891 0.047 Uiso 1 1 calc R . .
C9 C 0.4035(2) 0.3375(4) 0.3991(3) 0.0430(9) Uani 1 1 d . . .
H9A H 0.3709 0.2820 0.4091 0.064 Uiso 1 1 calc R . .
H9B H 0.4304 0.3601 0.4543 0.064 Uiso 1 1 calc R . .
H9C H 0.4295 0.2999 0.3629 0.064 Uiso 1 1 calc R . .
C10 C 0.3839(4) 0.7747(5) 0.4194(4) 0.073(2) Uani 1 1 d . . .
C11 C 0.2397(3) 0.3528(5) -0.0224(3) 0.0639(15) Uani 1 1 d . . .
H11A H 0.2683 0.2880 0.0007 0.096 Uiso 1 1 calc R . .
H11B H 0.2453 0.3727 -0.0804 0.096 Uiso 1 1 calc R . .
H11C H 0.1958 0.3286 -0.0248 0.096 Uiso 1 1 calc R . .
C12 C 0.2620(2) 0.7937(5) -0.0111(3) 0.0481(11) Uani 1 1 d . . .
C13 C 0.1615(2) 0.5532(4) 0.2781(3) 0.0385(8) Uani 1 1 d . . .
C14 C 0.5105(2) 0.0576(4) 0.0927(3) 0.0445(10) Uani 1 1 d . . .
C15 C 0.4594(2) 0.0127(4) 0.1293(3) 0.0456(10) Uani 1 1 d . . .
H15 H 0.4399 -0.0590 0.1068 0.055 Uiso 1 1 calc R . .
C16 C 0.4376(2) 0.0653(3) 0.1932(3) 0.0409(9) Uani 1 1 d . . .
C17 C 0.6545(2) 0.3708(3) 0.2660(3) 0.0406(9) Uani 1 1 d . . .
C18 C 0.6493(2) 0.3800(4) 0.3546(3) 0.0429(9) Uani 1 1 d . . .
H18 H 0.6851 0.4071 0.3953 0.051 Uiso 1 1 calc R . .
C19 C 0.5956(2) 0.3520(4) 0.3838(3) 0.0434(9) Uani 1 1 d . . .
C20 C 0.5932(2) 0.1960(5) 0.0836(3) 0.0494(10) Uani 1 1 d . . .
H20A H 0.5799 0.1976 0.0201 0.059 Uiso 1 1 calc R . .
H20B H 0.6296 0.1415 0.0993 0.059 Uiso 1 1 calc R . .
C21 C 0.6120(2) 0.3177(5) 0.1169(3) 0.0499(11) Uani 1 1 d . . .
H21A H 0.6553 0.3363 0.1089 0.060 Uiso 1 1 calc R . .
H21B H 0.5824 0.3769 0.0851 0.060 Uiso 1 1 calc R . .
C22 C 0.5278(3) -0.0120(5) 0.0220(4) 0.0603(13) Uani 1 1 d . . .
H22A H 0.5295 0.0403 -0.0267 0.090 Uiso 1 1 calc R . .
H22B H 0.4960 -0.0736 0.0036 0.090 Uiso 1 1 calc R . .
H22C H 0.5693 -0.0485 0.0423 0.090 Uiso 1 1 calc R . .
C23 C 0.3767(3) 0.0174(4) 0.2152(4) 0.0531(12) Uani 1 1 d . . .
C24 C 0.7122(2) 0.4242(5) 0.2423(4) 0.0530(12) Uani 1 1 d . . .
H24A H 0.7377 0.3617 0.2234 0.080 Uiso 1 1 calc R . .
H24B H 0.7375 0.4645 0.2925 0.080 Uiso 1 1 calc R . .
H24C H 0.6992 0.4811 0.1955 0.080 Uiso 1 1 calc R . .
C25 C 0.5947(3) 0.3667(4) 0.4781(4) 0.0533(11) Uani 1 1 d . . .
C26 C 0.4477(2) 0.4815(4) 0.1583(3) 0.0372(8) Uani 1 1 d . . .
C27 C 0.0521(4) 0.2384(6) 0.2733(5) 0.075(2) Uani 1 1 d . . .
H27A H 0.0111 0.2280 0.2325 0.091 Uiso 1 1 calc R . .
H27B H 0.0567 0.3230 0.2890 0.091 Uiso 1 1 calc R . .

loop_
_atom_site_aniso_label
_atom_site_aniso_U_11
_atom_site_aniso_U_22
_atom_site_aniso_U_33
_atom_site_aniso_U_23
_atom_site_aniso_U_13
_atom_site_aniso_U_12
Mn1 0.0368(3) 0.0324(3) 0.0312(3) 0.0008(2) 0.0067(2) 0.0039(2)
Mn2 0.0348(3) 0.0326(3) 0.0468(3) -0.0018(2) 0.0176(2) 0.0006(2)
S1 0.0445(5) 0.0440(6) 0.0527(6) 0.0072(5) 0.0217(5) 0.0026(5)
S2 0.0367(5) 0.0348(5) 0.0502(6) 0.0064(4) 0.0112(4) 0.0050(4)
Cl1 0.159(2) 0.0890(13) 0.0792(12) 0.0070(10) 0.0522(13) 0.0296(14)
Cl2 0.180(3) 0.154(3) 0.128(2) -0.016(2) 0.100(2) -0.020(2)
F1 0.072(2) 0.0474(16) 0.070(2) 0.0112(14) 0.0186(16) -0.0080(14)
F2 0.075(2) 0.075(2) 0.0435(15) 0.0198(14) 0.0178(14) 0.0037(17)
F3 0.095(3) 0.073(2) 0.083(2) 0.0397(19) 0.055(2) 0.051(2)
F4 0.087(2) 0.0436(16) 0.089(2) -0.0117(15) 0.048(2) -0.0185(15)
F5 0.0390(15) 0.0599(19) 0.114(3) -0.0030(18) 0.0149(17) -0.0057(13)
F6 0.083(2) 0.0360(15) 0.098(3) -0.0096(15) 0.031(2) -0.0172(15)
F7 0.072(2) 0.068(2) 0.062(2) -0.0199(15) 0.0143(17) -0.0194(16)
F8 0.075(2) 0.075(2) 0.068(2) -0.0296(17) 0.0319(17) -0.0084(17)
F9 0.134(4) 0.0561(19) 0.059(2) -0.0077(14) 0.036(2) -0.035(2)
F10 0.264(9) 0.055(2) 0.071(3) -0.0124(18) -0.079(4) 0.009(3)
F11 0.073(3) 0.055(2) 0.167(5) -0.016(2) -0.011(3) -0.0142(19)
F12 0.108(3) 0.0403(15) 0.0557(17) -0.0125(13) 0.0123(17) 0.0043(17)
O1 0.0496(17) 0.0339(14) 0.0382(15) -0.0041(11) 0.0057(12) 0.0019(12)
O2 0.0435(15) 0.0368(15) 0.0334(14) 0.0064(11) 0.0108(11) 0.0110(12)
O3 0.0380(15) 0.0382(15) 0.0567(18) -0.0097(13) 0.0187(13) -0.0034(12)
O4 0.0397(15) 0.0440(17) 0.0574(18) -0.0107(14) 0.0234(14) -0.0060(13)
N1 0.0320(16) 0.0330(16) 0.0395(18) 0.0043(13) 0.0102(13) 0.0034(12)
N2 0.0324(16) 0.0379(17) 0.0350(17) -0.0020(13) 0.0070(13) 0.0009(13)
N3 0.043(2) 0.052(2) 0.0407(19) 0.0035(16) 0.0139(15) 0.0109(16)
N4 0.0451(19) 0.0423(19) 0.0403(18) 0.0050(15) 0.0136(15) 0.0087(15)
N5 0.0441(18) 0.0327(16) 0.051(2) 0.0070(14) 0.0250(15) 0.0062(14)
N6 0.0399(19) 0.041(2) 0.066(2) 0.0001(18) 0.0155(18) 0.0048(15)
C1 0.040(2) 0.0357(19) 0.0352(19) 0.0045(15) 0.0142(15) 0.0037(15)
C2 0.055(3) 0.039(2) 0.041(2) 0.0016(17) -0.0036(19) -0.0006(19)
C3 0.048(2) 0.045(2) 0.039(2) -0.0005(18) 0.0031(18) 0.0014(19)
C4 0.0368(19) 0.045(2) 0.038(2) -0.0007(17) 0.0049(16) 0.0004(17)
C5 0.041(2) 0.053(3) 0.036(2) -0.0004(17) 0.0048(17) 0.0007(17)
C6 0.0313(18) 0.045(2) 0.0372(19) 0.0051(16) 0.0072(15) 0.0069(16)
C7 0.052(2) 0.0308(19) 0.046(2) 0.0046(17) 0.0138(19) 0.0038(17)
C8 0.043(2) 0.0322(19) 0.043(2) -0.0012(16) 0.0081(17) -0.0027(16)
C9 0.042(2) 0.042(2) 0.044(2) 0.0100(18) 0.0063(17) 0.0046(17)
C10 0.100(5) 0.042(3) 0.058(3) -0.003(2) -0.027(3) -0.005(3)
C11 0.100(4) 0.057(3) 0.032(2) -0.010(2) 0.007(2) -0.007(3)
C12 0.051(3) 0.051(3) 0.046(2) 0.014(2) 0.0213(19) 0.019(2)
C13 0.041(2) 0.0334(19) 0.041(2) 0.0029(16) 0.0070(17) 0.0096(16)
C14 0.050(2) 0.040(2) 0.044(2) -0.0017(17) 0.0092(19) 0.0100(18)
C15 0.051(2) 0.032(2) 0.053(2) -0.0055(18) 0.0086(19) 0.0036(17)
C16 0.041(2) 0.0260(18) 0.056(3) 0.0049(16) 0.0107(19) 0.0026(15)
C17 0.036(2) 0.0277(18) 0.064(3) 0.0065(17) 0.0225(19) 0.0011(15)
C18 0.044(2) 0.0297(19) 0.058(3) 0.0007(17) 0.0167(19) -0.0039(16)
C19 0.046(2) 0.031(2) 0.055(3) -0.0059(17) 0.0150(19) -0.0023(16)
C20 0.053(3) 0.053(3) 0.045(2) 0.003(2) 0.018(2) 0.006(2)
C21 0.044(2) 0.056(3) 0.053(3) 0.015(2) 0.019(2) 0.008(2)
C22 0.073(3) 0.055(3) 0.057(3) -0.013(2) 0.024(3) 0.012(3)
C23 0.057(3) 0.032(2) 0.077(3) -0.007(2) 0.029(2) -0.012(2)
C24 0.036(2) 0.050(3) 0.077(3) 0.010(2) 0.021(2) -0.0032(18)
C25 0.066(3) 0.039(2) 0.060(3) -0.010(2) 0.024(2) -0.009(2)
C26 0.039(2) 0.033(2) 0.041(2) -0.0036(15) 0.0119(16) -0.0023(16)
C27 0.080(5) 0.062(4) 0.071(4) 0.000(3) -0.016(3) -0.016(3)

loop_
_atom_type_symbol
_atom_type_description
_atom_type_scat_dispersion_real
_atom_type_scat_dispersion_imag
_atom_type_scat_source
C C 0.0033 0.0016 'International Tables Vol C Tables 4.2.6.8 and 6.1.1.4'
H H 0.0000 0.0000 'International Tables Vol C Tables 4.2.6.8 and 6.1.1.4'
N N 0.0061 0.0033 'International Tables Vol C Tables 4.2.6.8 and 6.1.1.4'
O O 0.0106 0.0060 'International Tables Vol C Tables 4.2.6.8 and 6.1.1.4'
F F 0.0171 0.0103 'International Tables Vol C Tables 4.2.6.8 and 6.1.1.4'
S S 0.1246 0.1234 'International Tables Vol C Tables 4.2.6.8 and 6.1.1.4'
Cl Cl 0.1484 0.1585 'International Tables Vol C Tables 4.2.6.8 and 6.1.1.4'
Mn Mn 0.3368 0.7283 'International Tables Vol C Tables 4.2.6.8 and 6.1.1.4'

loop_
_geom_angle_atom_site_label_1
_geom_angle_atom_site_label_2
_geom_angle_atom_site_label_3
_geom_angle
_geom_angle_site_symmetry_1
_geom_angle_site_symmetry_3
_geom_angle_publ_flag
O1 Mn1 O2 93.09(13) . . ?
O1 Mn1 N2 174.97(14) . . ?
O2 Mn1 N2 91.11(15) . . ?
O1 Mn1 N1 92.38(14) . . ?
O2 Mn1 N1 170.22(14) . . ?
N2 Mn1 N1 83.08(14) . . ?
O1 Mn1 N3 92.62(15) . . ?
O2 Mn1 N3 95.30(14) . . ?
N2 Mn1 N3 89.74(15) . . ?
N1 Mn1 N3 92.54(14) . . ?
O1 Mn1 S2 87.67(11) . . ?
O2 Mn1 S2 81.07(9) . . ?
N2 Mn1 S2 90.25(11) . . ?
N1 Mn1 S2 91.06(10) . . ?
N3 Mn1 S2 176.37(11) . . ?
O3 Mn2 O4 93.44(13) . . ?
O3 Mn2 N5 174.32(15) . . ?
O4 Mn2 N5 91.30(15) . . ?
O3 Mn2 N4 91.65(15) . . ?
O4 Mn2 N4 166.37(15) . . ?
N5 Mn2 N4 83.04(16) . . ?
O3 Mn2 N6 91.24(15) . . ?
O4 Mn2 N6 92.21(16) . . ?
N5 Mn2 N6 91.70(15) . . ?
N4 Mn2 N6 100.31(17) . . ?
O3 Mn2 S1 83.98(11) . . ?
O4 Mn2 S1 82.66(11) . . ?
N5 Mn2 S1 93.53(11) . . ?
N4 Mn2 S1 85.32(11) . . ?
N6 Mn2 S1 172.74(12) . . ?
C13 S1 Mn2 96.74(14) 3_545 . ?
C26 S2 Mn1 107.12(15) . . ?
C3 O1 Mn1 125.2(3) . . ?
C6 O2 Mn1 123.3(3) . . ?
C16 O3 Mn2 125.0(3) . . ?
C19 O4 Mn2 124.5(3) . . ?
C1 N1 C7 120.0(3) . . ?
C1 N1 Mn1 127.2(3) . . ?
C7 N1 Mn1 112.3(3) . . ?
C4 N2 C8 124.3(4) . . ?
C4 N2 Mn1 126.6(3) . . ?
C8 N2 Mn1 109.1(3) . . ?
C13 N3 Mn1 173.3(4) . . ?
C14 N4 C20 118.6(4) . . ?
C14 N4 Mn2 127.5(3) . . ?
C20 N4 Mn2 113.1(3) . . ?
C17 N5 C21 122.0(4) . . ?
C17 N5 Mn2 128.4(3) . . ?
C21 N5 Mn2 109.6(3) . . ?
C26 N6 Mn2 162.8(4) . . ?
N1 C1 C2 122.0(4) . . ?
N1 C1 C9 121.8(4) . . ?
C2 C1 C9 116.2(4) . . ?
C3 C2 C1 123.9(4) . . ?
C3 C2 H2 118.0 . . ?
C1 C2 H2 118.0 . . ?
O1 C3 C2 129.0(4) . . ?
O1 C3 C10 111.6(4) . . ?
C2 C3 C10 119.2(4) . . ?
N2 C4 C5 122.4(4) . . ?
N2 C4 C11 120.5(4) . . ?
C5 C4 C11 117.1(4) . . ?
C6 C5 C4 122.8(4) . . ?
C6 C5 H5 118.6 . . ?
C4 C5 H5 118.6 . . ?
O2 C6 C5 128.6(4) . . ?
O2 C6 C12 112.2(4) . . ?
C5 C6 C12 119.2(4) . . ?
N1 C7 C8 108.7(3) . . ?
N1 C7 H7A 109.9 . . ?
C8 C7 H7A 109.9 . . ?
N1 C7 H7B 109.9 . . ?
C8 C7 H7B 109.9 . . ?
H7A C7 H7B 108.3 . . ?
N2 C8 C7 107.5(3) . . ?
N2 C8 H8A 110.2 . . ?
C7 C8 H8A 110.2 . . ?
N2 C8 H8B 110.2 . . ?
C7 C8 H8B 110.2 . . ?
H8A C8 H8B 108.5 . . ?
C1 C9 H9A 109.5 . . ?
C1 C9 H9B 109.5 . . ?
H9A C9 H9B 109.5 . . ?
C1 C9 H9C 109.5 . . ?
H9A C9 H9C 109.5 . . ?
H9B C9 H9C 109.5 . . ?
F11 C10 F12 107.5(5) . . ?
F11 C10 F10 107.7(6) . . ?
F12 C10 F10 106.9(7) . . ?
F11 C10 C3 111.0(6) . . ?
F12 C10 C3 111.9(5) . . ?
F10 C10 C3 111.6(5) . . ?
C4 C11 H11A 109.5 . . ?
C4 C11 H11B 109.5 . . ?
H11A C11 H11B 109.5 . . ?
C4 C11 H11C 109.5 . . ?
H11A C11 H11C 109.5 . . ?
H11B C11 H11C 109.5 . . ?
F2 C12 F1 106.7(4) . . ?
F2 C12 F3 107.5(4) . . ?
F1 C12 F3 107.4(5) . . ?
F2 C12 C6 113.2(4) . . ?
F1 C12 C6 109.8(4) . . ?
F3 C12 C6 111.9(4) . . ?
N3 C13 S1 178.8(4) . 3_455 ?
N4 C14 C15 120.6(4) . . ?
N4 C14 C22 122.5(5) . . ?
C15 C14 C22 116.9(5) . . ?
C16 C15 C14 124.4(4) . . ?
C16 C15 H15 117.8 . . ?
C14 C15 H15 117.8 . . ?
O3 C16 C15 129.4(4) . . ?
O3 C16 C23 112.5(4) . . ?
C15 C16 C23 117.9(4) . . ?
N5 C17 C18 120.9(4) . . ?
N5 C17 C24 122.0(4) . . ?
C18 C17 C24 117.1(4) . . ?
C19 C18 C17 123.9(4) . . ?
C19 C18 H18 118.0 . . ?
C17 C18 H18 118.0 . . ?
O4 C19 C18 127.7(4) . . ?
O4 C19 C25 112.6(4) . . ?
C18 C19 C25 119.7(4) . . ?
N4 C20 C21 108.7(4) . . ?
N4 C20 H20A 110.0 . . ?
C21 C20 H20A 110.0 . . ?
N4 C20 H20B 110.0 . . ?
C21 C20 H20B 110.0 . . ?
H20A C20 H20B 108.3 . . ?
N5 C21 C20 107.9(4) . . ?
N5 C21 H21A 110.1 . . ?
C20 C21 H21A 110.1 . . ?
N5 C21 H21B 110.1 . . ?
C20 C21 H21B 110.1 . . ?
H21A C21 H21B 108.4 . . ?
C14 C22 H22A 109.5 . . ?
C14 C22 H22B 109.5 . . ?
H22A C22 H22B 109.5 . . ?
C14 C22 H22C 109.5 . . ?
H22A C22 H22C 109.5 . . ?
H22B C22 H22C 109.5 . . ?
F4 C23 F6 107.9(4) . . ?
F4 C23 F5 105.5(4) . . ?
F6 C23 F5 106.1(5) . . ?
F4 C23 C16 112.2(4) . . ?
F6 C23 C16 113.6(4) . . ?
F5 C23 C16 111.0(4) . . ?
C17 C24 H24A 109.5 . . ?
C17 C24 H24B 109.5 . . ?
H24A C24 H24B 109.5 . . ?
C17 C24 H24C 109.5 . . ?
H24A C24 H24C 109.5 . . ?
H24B C24 H24C 109.5 . . ?
F8 C25 F9 107.2(5) . . ?
F8 C25 F7 106.8(4) . . ?
F9 C25 F7 107.2(5) . . ?
F8 C25 C19 111.7(5) . . ?
F9 C25 C19 110.2(4) . . ?
F7 C25 C19 113.4(4) . . ?
N6 C26 S2 179.2(5) . . ?
Cl2 C27 Cl1 110.6(4) . . ?
Cl2 C27 H27A 109.5 . . ?
Cl1 C27 H27A 109.5 . . ?
Cl2 C27 H27B 109.5 . . ?
Cl1 C27 H27B 109.5 . . ?
H27A C27 H27B 108.1 . . ?

loop_
_geom_bond_atom_site_label_1
_geom_bond_atom_site_label_2
_geom_bond_distance
_geom_bond_site_symmetry_2
_geom_bond_publ_flag
Mn1 O1 1.907(3) . ?
Mn1 O2 1.916(3) . ?
Mn1 N2 1.995(4) . ?
Mn1 N1 1.999(3) . ?
Mn1 N3 2.202(4) . ?
Mn1 S2 2.8367(15) . ?
Mn2 O3 1.907(3) . ?
Mn2 O4 1.916(3) . ?
Mn2 N5 1.963(4) . ?
Mn2 N4 1.984(4) . ?
Mn2 N6 2.168(4) . ?
Mn2 S1 2.9036(15) . ?
S1 C13 1.640(5) 3_545 ?
S2 C26 1.638(4) . ?
Cl1 C27 1.743(8) . ?
Cl2 C27 1.733(9) . ?
F1 C12 1.327(6) . ?
F2 C12 1.320(6) . ?
F3 C12 1.329(5) . ?
F4 C23 1.326(7) . ?
F5 C23 1.349(7) . ?
F6 C23 1.331(6) . ?
F7 C25 1.352(6) . ?
F8 C25 1.321(7) . ?
F9 C25 1.331(6) . ?
F10 C10 1.342(8) . ?
F11 C10 1.319(9) . ?
F12 C10 1.320(8) . ?
O1 C3 1.294(5) . ?
O2 C6 1.306(5) . ?
O3 C16 1.290(5) . ?
O4 C19 1.299(6) . ?
N1 C1 1.302(6) . ?
N1 C7 1.482(6) . ?
N2 C4 1.301(6) . ?
N2 C8 1.470(6) . ?
N3 C13 1.150(6) . ?
N4 C14 1.310(6) . ?
N4 C20 1.484(6) . ?
N5 C17 1.307(6) . ?
N5 C21 1.473(6) . ?
N6 C26 1.166(6) . ?
C1 C2 1.436(6) . ?
C1 C9 1.507(6) . ?
C2 C3 1.374(7) . ?
C2 H2 0.9500 . ?
C3 C10 1.527(7) . ?
C4 C5 1.444(7) . ?
C4 C11 1.520(7) . ?
C5 C6 1.365(7) . ?
C5 H5 0.9500 . ?
C6 C12 1.537(6) . ?
C7 C8 1.505(6) . ?
C7 H7A 0.9900 . ?
C7 H7B 0.9900 . ?
C8 H8A 0.9900 . ?
C8 H8B 0.9900 . ?
C9 H9A 0.9800 . ?
C9 H9B 0.9800 . ?
C9 H9C 0.9800 . ?
C11 H11A 0.9800 . ?
C11 H11B 0.9800 . ?
C11 H11C 0.9800 . ?
C13 S1 1.640(5) 3_455 ?
C14 C15 1.442(7) . ?
C14 C22 1.483(7) . ?
C15 C16 1.344(7) . ?
C15 H15 0.9500 . ?
C16 C23 1.529(7) . ?
C17 C18 1.439(7) . ?
C17 C24 1.502(6) . ?
C18 C19 1.372(6) . ?
C18 H18 0.9500 . ?
C19 C25 1.511(7) . ?
C20 C21 1.502(8) . ?
C20 H20A 0.9900 . ?
C20 H20B 0.9900 . ?
C21 H21A 0.9900 . ?
C21 H21B 0.9900 . ?
C22 H22A 0.9800 . ?
C22 H22B 0.9800 . ?
C22 H22C 0.9800 . ?
C24 H24A 0.9800 . ?
C24 H24B 0.9800 . ?
C24 H24C 0.9800 . ?
C27 H27A 0.9900 . ?
C27 H27B 0.9900 . ?

loop_
_geom_torsion_atom_site_label_1
_geom_torsion_atom_site_label_2
_geom_torsion_atom_site_label_3
_geom_torsion_atom_site_label_4
_geom_torsion
_geom_torsion_site_symmetry_1
_geom_torsion_site_symmetry_2
_geom_torsion_site_symmetry_3
_geom_torsion_site_symmetry_4
_geom_torsion_publ_flag
O3 Mn2 S1 C13 149.01(19) . . . 3_545 ?
O4 Mn2 S1 C13 -116.72(19) . . . 3_545 ?
N5 Mn2 S1 C13 -25.9(2) . . . 3_545 ?
N4 Mn2 S1 C13 56.8(2) . . . 3_545 ?
N6 Mn2 S1 C13 -162.0(9) . . . 3_545 ?
O1 Mn1 S2 C26 113.54(18) . . . . ?
O2 Mn1 S2 C26 -152.96(19) . . . . ?
N2 Mn1 S2 C26 -61.88(19) . . . . ?
N1 Mn1 S2 C26 21.20(19) . . . . ?
N3 Mn1 S2 C26 -151.8(19) . . . . ?
O2 Mn1 O1 C3 -169.3(4) . . . . ?
N2 Mn1 O1 C3 -22.8(19) . . . . ?
N1 Mn1 O1 C3 2.6(4) . . . . ?
N3 Mn1 O1 C3 95.2(4) . . . . ?
S2 Mn1 O1 C3 -88.4(4) . . . . ?
O1 Mn1 O2 C6 153.0(3) . . . . ?
N2 Mn1 O2 C6 -24.2(3) . . . . ?
N1 Mn1 O2 C6 29.1(10) . . . . ?
N3 Mn1 O2 C6 -114.1(3) . . . . ?
S2 Mn1 O2 C6 65.9(3) . . . . ?
O4 Mn2 O3 C16 -157.2(4) . . . . ?
N5 Mn2 O3 C16 -10.7(19) . . . . ?
N4 Mn2 O3 C16 10.1(4) . . . . ?
N6 Mn2 O3 C16 110.5(4) . . . . ?
S1 Mn2 O3 C16 -75.0(3) . . . . ?
O3 Mn2 O4 C19 157.5(4) . . . . ?
N5 Mn2 O4 C19 -19.4(4) . . . . ?
N4 Mn2 O4 C19 45.7(8) . . . . ?
N6 Mn2 O4 C19 -111.1(4) . . . . ?
S1 Mn2 O4 C19 74.0(4) . . . . ?
O1 Mn1 N1 C1 -6.4(4) . . . . ?
O2 Mn1 N1 C1 117.6(8) . . . . ?
N2 Mn1 N1 C1 171.4(4) . . . . ?
N3 Mn1 N1 C1 -99.1(4) . . . . ?
S2 Mn1 N1 C1 81.3(4) . . . . ?
O1 Mn1 N1 C7 -178.3(3) . . . . ?
O2 Mn1 N1 C7 -54.3(9) . . . . ?
N2 Mn1 N1 C7 -0.5(3) . . . . ?
N3 Mn1 N1 C7 89.0(3) . . . . ?
S2 Mn1 N1 C7 -90.6(3) . . . . ?
O1 Mn1 N2 C4 -130.0(16) . . . . ?
O2 Mn1 N2 C4 16.6(4) . . . . ?
N1 Mn1 N2 C4 -155.5(4) . . . . ?
N3 Mn1 N2 C4 111.9(4) . . . . ?
S2 Mn1 N2 C4 -64.4(4) . . . . ?
O1 Mn1 N2 C8 51.2(18) . . . . ?
O2 Mn1 N2 C8 -162.2(3) . . . . ?
N1 Mn1 N2 C8 25.7(3) . . . . ?
N3 Mn1 N2 C8 -66.9(3) . . . . ?
S2 Mn1 N2 C8 116.7(3) . . . . ?
O1 Mn1 N3 C13 -33(3) . . . . ?
O2 Mn1 N3 C13 -126(3) . . . . ?
N2 Mn1 N3 C13 143(3) . . . . ?
N1 Mn1 N3 C13 60(3) . . . . ?
S2 Mn1 N3 C13 -127(3) . . . . ?
O3 Mn2 N4 C14 -13.0(4) . . . . ?
O4 Mn2 N4 C14 98.9(7) . . . . ?
N5 Mn2 N4 C14 164.9(4) . . . . ?
N6 Mn2 N4 C14 -104.6(4) . . . . ?
S1 Mn2 N4 C14 70.8(4) . . . . ?
O3 Mn2 N4 C20 177.1(3) . . . . ?
O4 Mn2 N4 C20 -70.9(7) . . . . ?
N5 Mn2 N4 C20 -4.9(3) . . . . ?
N6 Mn2 N4 C20 85.6(3) . . . . ?
S1 Mn2 N4 C20 -99.1(3) . . . . ?
O3 Mn2 N5 C17 -133.4(16) . . . . ?
O4 Mn2 N5 C17 13.2(4) . . . . ?
N4 Mn2 N5 C17 -154.3(4) . . . . ?
N6 Mn2 N5 C17 105.5(4) . . . . ?
S1 Mn2 N5 C17 -69.5(4) . . . . ?
O3 Mn2 N5 C21 48.9(18) . . . . ?
O4 Mn2 N5 C21 -164.5(3) . . . . ?
N4 Mn2 N5 C21 28.0(3) . . . . ?
N6 Mn2 N5 C21 -72.2(3) . . . . ?
S1 Mn2 N5 C21 112.8(3) . . . . ?
O3 Mn2 N6 C26 95.2(13) . . . . ?
O4 Mn2 N6 C26 1.7(13) . . . . ?
N5 Mn2 N6 C26 -89.6(13) . . . . ?
N4 Mn2 N6 C26 -172.9(12) . . . . ?
S1 Mn2 N6 C26 46.5(19) . . . . ?
C7 N1 C1 C2 177.8(4) . . . . ?
Mn1 N1 C1 C2 6.4(6) . . . . ?
C7 N1 C1 C9 -1.9(6) . . . . ?
Mn1 N1 C1 C9 -173.2(3) . . . . ?
N1 C1 C2 C3 -1.2(8) . . . . ?
C9 C1 C2 C3 178.5(5) . . . . ?
Mn1 O1 C3 C2 1.2(8) . . . . ?
Mn1 O1 C3 C10 177.2(4) . . . . ?
C1 C2 C3 O1 -3.0(9) . . . . ?
C1 C2 C3 C10 -178.8(6) . . . . ?
C8 N2 C4 C5 176.0(4) . . . . ?
Mn1 N2 C4 C5 -2.7(6) . . . . ?
C8 N2 C4 C11 -6.5(7) . . . . ?
Mn1 N2 C4 C11 174.8(4) . . . . ?
N2 C4 C5 C6 -10.8(7) . . . . ?
C11 C4 C5 C6 171.6(5) . . . . ?
Mn1 O2 C6 C5 20.1(6) . . . . ?
Mn1 O2 C6 C12 -158.5(3) . . . . ?
C4 C5 C6 O2 1.6(7) . . . . ?
C4 C5 C6 C12 -179.8(4) . . . . ?
C1 N1 C7 C8 163.3(4) . . . . ?
Mn1 N1 C7 C8 -24.1(4) . . . . ?
C4 N2 C8 C7 135.9(4) . . . . ?
Mn1 N2 C8 C7 -45.2(4) . . . . ?
N1 C7 C8 N2 44.7(4) . . . . ?
O1 C3 C10 F11 -76.3(6) . . . . ?
C2 C3 C10 F11 100.1(6) . . . . ?
O1 C3 C10 F12 43.7(7) . . . . ?
C2 C3 C10 F12 -139.8(5) . . . . ?
O1 C3 C10 F10 163.5(7) . . . . ?
C2 C3 C10 F10 -20.1(10) . . . . ?
O2 C6 C12 F2 -176.1(4) . . . . ?
C5 C6 C12 F2 5.1(6) . . . . ?
O2 C6 C12 F1 64.9(5) . . . . ?
C5 C6 C12 F1 -113.9(5) . . . . ?
O2 C6 C12 F3 -54.4(6) . . . . ?
C5 C6 C12 F3 126.9(5) . . . . ?
Mn1 N3 C13 S1 80(19) . . . 3_455 ?
C20 N4 C14 C15 178.7(4) . . . . ?
Mn2 N4 C14 C15 9.3(6) . . . . ?
C20 N4 C14 C22 -0.5(7) . . . . ?
Mn2 N4 C14 C22 -169.9(4) . . . . ?
N4 C14 C15 C16 1.3(7) . . . . ?
C22 C14 C15 C16 -179.5(5) . . . . ?
Mn2 O3 C16 C15 -4.2(7) . . . . ?
Mn2 O3 C16 C23 -179.1(3) . . . . ?
C14 C15 C16 O3 -4.2(8) . . . . ?
C14 C15 C16 C23 170.5(5) . . . . ?
C21 N5 C17 C18 175.3(4) . . . . ?
Mn2 N5 C17 C18 -2.1(6) . . . . ?
C21 N5 C17 C24 -3.2(6) . . . . ?
Mn2 N5 C17 C24 179.3(3) . . . . ?
N5 C17 C18 C19 -8.8(7) . . . . ?
C24 C17 C18 C19 169.8(4) . . . . ?
Mn2 O4 C19 C18 16.1(7) . . . . ?
Mn2 O4 C19 C25 -163.5(3) . . . . ?
C17 C18 C19 O4 1.4(7) . . . . ?
C17 C18 C19 C25 -179.0(4) . . . . ?
C14 N4 C20 C21 170.6(4) . . . . ?
Mn2 N4 C20 C21 -18.5(5) . . . . ?
C17 N5 C21 C20 136.9(4) . . . . ?
Mn2 N5 C21 C20 -45.2(4) . . . . ?
N4 C20 C21 N5 40.5(5) . . . . ?
O3 C16 C23 F4 -28.8(6) . . . . ?
C15 C16 C23 F4 155.7(4) . . . . ?
O3 C16 C23 F6 -151.6(5) . . . . ?
C15 C16 C23 F6 32.9(7) . . . . ?
O3 C16 C23 F5 88.9(5) . . . . ?
C15 C16 C23 F5 -86.6(5) . . . . ?
O4 C19 C25 F8 -57.3(5) . . . . ?
C18 C19 C25 F8 123.1(5) . . . . ?
O4 C19 C25 F9 61.8(6) . . . . ?
C18 C19 C25 F9 -117.9(5) . . . . ?
O4 C19 C25 F7 -178.0(4) . . . . ?
C18 C19 C25 F7 2.3(7) . . . . ?
Mn2 N6 C26 S2 -155(100) . . . . ?
Mn1 S2 C26 N6 80(36) . . . . ?
